data_2223447
loop_
_publ_author_name
'\,Celik, \'Ismail'
'Akkurt, Mehmet'
'Jarrahpour, Aliasghar'
'Ebrahimi, Edris'
'B\"uy\"ukg\"ung\"or, Orhan'

_publ_section_title
;
 4-(9-Anthryl)-1-(3-bromophenyl)spiro[azetidine-3,9'-xanthen]-2-one
;
_journal_coeditor_code IS2462
_journal_issue 10
_journal_name_full 'Acta Crystallographica Section E'
_journal_page_first o2522
_journal_page_last o2523
_journal_paper_doi 10.1107/S1600536809037830
_journal_volume 65
_journal_year 2009
_chemical_formula_iupac 'C35 H22 Br N O2'
_chemical_formula_moiety 'C35 H22 Br N O2'
_chemical_formula_sum 'C35 H22 Br N O2'
_chemical_formula_weight 568.44
_chemical_name_systematic
;
4-(9-Anthryl)-1-(3-bromophenyl)spiro[azetidine-3,9'-xanthen]-2-one
;
_space_group_IT_number 14
_symmetry_cell_setting monoclinic
_symmetry_space_group_name_Hall '-P 2ybc'
_symmetry_space_group_name_H-M 'P 1 21/c 1'
_atom_sites_solution_hydrogens geom
_atom_sites_solution_primary direct
_atom_sites_solution_secondary difmap
_cell_angle_alpha 90
_cell_angle_beta 122.106(2)
_cell_angle_gamma 90
_cell_formula_units_Z 4
_cell_length_a 11.1143(4)
_cell_length_b 19.9412(5)
_cell_length_c 14.0317(5)
_cell_measurement_reflns_used 43756
_cell_measurement_temperature 295(2)
_cell_measurement_theta_max 28.03
_cell_measurement_theta_min 1.71
_cell_volume 2634.27(16)
_computing_cell_refinement 'X-AREA (Stoe & Cie, 2002)'
_computing_data_collection 'X-AREA (Stoe & Cie, 2002)'
_computing_data_reduction 'X-RED32 (Stoe & Cie, 2002)'
_computing_molecular_graphics 'ORTEP-3 (Farrugia, 1997)'
_computing_publication_material 'WinGX (Farrugia, 1999)'
_computing_structure_refinement 'SHELXL97 (Sheldrick, 2008)'
_computing_structure_solution 'SIR97 (Altomare <i>et al.</i>, 1999)'
_diffrn_ambient_temperature 295(2)
_diffrn_detector_area_resol_mean 6.67
_diffrn_measured_fraction_theta_full 0.993
_diffrn_measured_fraction_theta_max 0.993
_diffrn_measurement_device '2-circle goniometer'
_diffrn_measurement_device_type 'Stoe IPDS2'
_diffrn_measurement_method \w
_diffrn_radiation_monochromator 'plane graphite'
_diffrn_radiation_type 'Mo K\a'
_diffrn_radiation_wavelength 0.71073
_diffrn_reflns_av_R_equivalents 0.0463
_diffrn_reflns_av_sigmaI/netI 0.0223
_diffrn_reflns_limit_h_max 13
_diffrn_reflns_limit_h_min -13
_diffrn_reflns_limit_k_max 24
_diffrn_reflns_limit_k_min -24
_diffrn_reflns_limit_l_max 17
_diffrn_reflns_limit_l_min -17
_diffrn_reflns_number 39287
_diffrn_reflns_reduction_process
;
;
_diffrn_reflns_theta_full 26.49
_diffrn_reflns_theta_max 26.49
_diffrn_reflns_theta_min 1.99
_diffrn_standards_number 0
_exptl_absorpt_coefficient_mu 1.594
_exptl_absorpt_correction_T_max 0.575
_exptl_absorpt_correction_T_min 0.397
_exptl_absorpt_correction_type integration
_exptl_absorpt_process_details '(<i>X-RED32</i>; Stoe & Cie, 2002)'
_exptl_crystal_colour 'light yellow'
_exptl_crystal_density_diffrn 1.433
_exptl_crystal_density_method 'Not Measured'
_exptl_crystal_description block
_exptl_crystal_F_000 1160
_exptl_crystal_size_max 0.710
_exptl_crystal_size_mid 0.590
_exptl_crystal_size_min 0.390
_refine_diff_density_max 0.518
_refine_diff_density_min -0.739
_refine_ls_extinction_method none
_refine_ls_goodness_of_fit_ref 1.079
_refine_ls_hydrogen_treatment constr
_refine_ls_matrix_type full
_refine_ls_number_parameters 352
_refine_ls_number_reflns 5424
_refine_ls_number_restraints 0
_refine_ls_restrained_S_all 1.079
_refine_ls_R_factor_all 0.0703
_refine_ls_R_factor_gt 0.0531
_refine_ls_shift/su_max 0.000
_refine_ls_shift/su_mean 0.000
_refine_ls_structure_factor_coef Fsqd
_refine_ls_weighting_details 'calc w=1/[\s^2^(Fo^2^)+(0.0466P)^2^+1.4948P] where P=(Fo^2^+2Fc^2^)/3'
_refine_ls_weighting_scheme calc
_refine_ls_wR_factor_gt 0.1133
_refine_ls_wR_factor_ref 0.1217
_reflns_number_gt 4308
_reflns_number_total 5424
_reflns_threshold_expression I>2\s(I)
_cod_data_source_file is2462.cif
_cod_data_source_block I
_cod_original_cell_volume 2634.28(16)
_cod_original_sg_symbol_H-M 'P 21/c'
_cod_database_code 2223447
_cod_database_fobs_code 2223447

loop_
_symmetry_equiv_pos_site_id
_symmetry_equiv_pos_as_xyz
1 x,y,z
2 -x,1/2+y,1/2-z
3 -x,-y,-z
4 x,1/2-y,1/2+z

loop_
_atom_site_aniso_label
_atom_site_aniso_U_11
_atom_site_aniso_U_22
_atom_site_aniso_U_33
_atom_site_aniso_U_12
_atom_site_aniso_U_13
_atom_site_aniso_U_23
Br1 0.0990(3) 0.0679(2) 0.0934(3) -0.0370(2) 0.0481(2) -0.0161(2)
O1 0.0685(14) 0.0753(15) 0.0782(15) -0.0261(11) 0.0355(13) -0.0033(12)
O2 0.0671(13) 0.0592(12) 0.0570(12) -0.0049(10) 0.0201(10) 0.0178(10)
N1 0.0440(11) 0.0440(11) 0.0460(12) -0.0020(9) 0.0182(10) 0.0036(9)
C1 0.0395(13) 0.0594(16) 0.0496(15) 0.0022(11) 0.0140(12) -0.0148(13)
C2 0.0560(17) 0.082(2) 0.0633(19) -0.0060(15) 0.0310(16) -0.0190(16)
C3 0.062(2) 0.126(3) 0.081(2) -0.018(2) 0.0418(19) -0.042(2)
C4 0.058(2) 0.139(4) 0.104(3) 0.001(2) 0.039(2) -0.062(3)
C5 0.057(2) 0.095(3) 0.092(3) 0.0152(19) 0.023(2) -0.041(2)
C6 0.0428(15) 0.0620(18) 0.067(2) 0.0086(13) 0.0099(14) -0.0245(16)
C7 0.066(2) 0.0451(16) 0.072(2) 0.0148(14) 0.0120(17) -0.0073(15)
C8 0.0629(17) 0.0399(14) 0.0537(17) 0.0027(12) 0.0116(14) -0.0003(12)
C9 0.095(3) 0.0402(16) 0.065(2) -0.0026(15) 0.0160(19) 0.0091(14)
C10 0.119(3) 0.058(2) 0.065(2) -0.017(2) 0.042(2) 0.0067(16)
C11 0.091(2) 0.065(2) 0.063(2) -0.0138(17) 0.0422(19) -0.0021(16)
C12 0.0659(17) 0.0474(15) 0.0535(16) -0.0011(12) 0.0305(14) 0.0029(12)
C13 0.0519(14) 0.0396(13) 0.0429(14) 0.0033(11) 0.0146(12) -0.0009(11)
C14 0.0417(13) 0.0425(13) 0.0392(13) 0.0026(10) 0.0114(11) -0.0028(10)
C15 0.0440(13) 0.0397(12) 0.0397(13) 0.0024(10) 0.0186(11) 0.0008(10)
C16 0.0416(13) 0.0400(12) 0.0423(13) 0.0007(10) 0.0146(11) 0.0035(10)
C17 0.0531(15) 0.0422(13) 0.0418(14) 0.0028(11) 0.0133(12) 0.0013(11)
C18 0.0655(19) 0.070(2) 0.0535(17) 0.0061(15) 0.0206(15) -0.0107(15)
C19 0.100(3) 0.077(2) 0.0517(19) 0.015(2) 0.0255(19) -0.0099(17)
C20 0.109(3) 0.064(2) 0.053(2) -0.014(2) 0.015(2) -0.0081(16)
C21 0.079(2) 0.0619(19) 0.0574(19) -0.0243(17) 0.0113(18) 0.0043(16)
C22 0.0601(17) 0.0477(15) 0.0503(16) -0.0085(13) 0.0155(14) 0.0069(12)
C23 0.0534(16) 0.0610(17) 0.0547(17) 0.0040(13) 0.0247(14) 0.0127(13)
C24 0.061(2) 0.106(3) 0.078(2) 0.0084(19) 0.0396(19) 0.022(2)
C25 0.081(3) 0.113(3) 0.070(2) 0.037(2) 0.046(2) 0.018(2)
C26 0.087(2) 0.077(2) 0.060(2) 0.0271(19) 0.0331(18) 0.0004(16)
C27 0.0577(17) 0.0576(17) 0.0567(17) 0.0084(13) 0.0229(14) -0.0045(13)
C28 0.0445(13) 0.0453(13) 0.0477(14) 0.0081(11) 0.0191(12) 0.0074(11)
C29 0.0524(15) 0.0448(14) 0.0446(14) -0.0014(11) 0.0207(12) 0.0011(11)
C30 0.0424(13) 0.0476(14) 0.0470(14) -0.0026(10) 0.0231(12) -0.0064(11)
C31 0.0509(14) 0.0525(15) 0.0471(15) -0.0047(11) 0.0263(12) -0.0054(12)
C32 0.0595(17) 0.0579(16) 0.0585(18) -0.0134(13) 0.0364(15) -0.0165(13)
C33 0.0526(17) 0.087(2) 0.0598(19) -0.0195(16) 0.0294(15) -0.0208(17)
C34 0.0510(17) 0.091(2) 0.0540(18) -0.0013(16) 0.0179(15) 0.0008(17)
C35 0.0481(15) 0.0654(18) 0.0539(17) -0.0017(13) 0.0184(13) 0.0013(14)

loop_
_atom_site_type_symbol
_atom_site_label
_atom_site_fract_x
_atom_site_fract_y
_atom_site_fract_z
_atom_site_U_iso_or_equiv
_atom_site_thermal_displace_type
_atom_site_calc_flag
_atom_site_refinement_flags
_atom_site_occupancy
Br Br1 0.14849(5) 0.25728(2) 0.18916(4) 0.0883(2) Uani . . 1.000
O O1 0.9308(2) 0.56016(12) 0.3586(2) 0.0757(8) Uani . . 1.000
O O2 0.6106(2) 0.40529(10) 0.39082(18) 0.0675(7) Uani . . 1.000
N N1 0.4500(2) 0.47038(10) 0.23373(18) 0.0475(7) Uani . . 1.000
C C1 0.3676(3) 0.62105(14) 0.2257(2) 0.0543(8) Uani . . 1.000
C C2 0.3254(3) 0.58361(19) 0.2902(3) 0.0675(11) Uani . . 1.000
C C3 0.2423(4) 0.6108(2) 0.3248(3) 0.0878(14) Uani . . 1.000
C C4 0.1913(4) 0.6773(3) 0.2953(4) 0.1023(18) Uani . . 1.000
C C5 0.2282(4) 0.7145(2) 0.2365(4) 0.0895(16) Uani . . 1.000
C C6 0.3177(3) 0.68965(16) 0.1994(3) 0.0668(10) Uani . . 1.000
C C7 0.3553(4) 0.72966(16) 0.1396(3) 0.0732(11) Uani . . 1.000
C C8 0.4436(3) 0.70807(14) 0.1049(2) 0.0617(9) Uani . . 1.000
C C9 0.4806(4) 0.74926(15) 0.0411(3) 0.0798(13) Uani . . 1.000
C C10 0.5646(5) 0.72759(18) 0.0068(3) 0.0841(14) Uani . . 1.000
C C11 0.6241(4) 0.66303(17) 0.0374(3) 0.0724(12) Uani . . 1.000
C C12 0.5919(3) 0.62105(14) 0.0967(2) 0.0562(9) Uani . . 1.000
C C13 0.4974(3) 0.64013(13) 0.1315(2) 0.0500(8) Uani . . 1.000
C C14 0.4549(3) 0.59686(12) 0.1883(2) 0.0461(8) Uani . . 1.000
C C15 0.5078(3) 0.52549(12) 0.1999(2) 0.0429(7) Uani . . 1.000
C C16 0.6615(3) 0.50414(12) 0.3045(2) 0.0451(7) Uani . . 1.000
C C17 0.7443(3) 0.55389(13) 0.3976(2) 0.0516(8) Uani . . 1.000
C C18 0.6972(4) 0.57626(17) 0.4658(3) 0.0684(11) Uani . . 1.000
C C19 0.7729(5) 0.62392(19) 0.5495(3) 0.0836(14) Uani . . 1.000
C C20 0.8975(5) 0.64880(19) 0.5662(3) 0.0892(14) Uani . . 1.000
C C21 0.9491(4) 0.62630(17) 0.5034(3) 0.0784(11) Uani . . 1.000
C C22 0.8721(3) 0.57905(14) 0.4188(2) 0.0595(9) Uani . . 1.000
C C23 0.8774(3) 0.50458(15) 0.2907(2) 0.0584(10) Uani . . 1.000
C C24 0.9551(4) 0.4803(2) 0.2475(3) 0.0804(14) Uani . . 1.000
C C25 0.9094(4) 0.4251(2) 0.1796(3) 0.0851(16) Uani . . 1.000
C C26 0.7873(4) 0.39262(19) 0.1543(3) 0.0776(12) Uani . . 1.000
C C27 0.7097(3) 0.41707(15) 0.1974(3) 0.0610(10) Uani . . 1.000
C C28 0.7521(3) 0.47399(13) 0.2655(2) 0.0485(8) Uani . . 1.000
C C29 0.5791(3) 0.45045(13) 0.3248(2) 0.0498(8) Uani . . 1.000
C C30 0.3212(3) 0.43540(13) 0.1680(2) 0.0460(8) Uani . . 1.000
C C31 0.3017(3) 0.37439(13) 0.2052(2) 0.0500(8) Uani . . 1.000
C C32 0.1775(3) 0.33946(14) 0.1364(3) 0.0561(10) Uani . . 1.000
C C33 0.0742(3) 0.36319(18) 0.0326(3) 0.0667(11) Uani . . 1.000
C C34 0.0942(3) 0.42442(19) -0.0021(3) 0.0703(11) Uani . . 1.000
C C35 0.2170(3) 0.46130(16) 0.0651(2) 0.0601(10) Uani . . 1.000
H H2 0.35540 0.53940 0.30900 0.0810 Uiso calc R 1.000
H H3 0.21890 0.58540 0.36830 0.1050 Uiso calc R 1.000
H H4 0.13200 0.69490 0.31710 0.1230 Uiso calc R 1.000
H H5 0.19490 0.75840 0.21870 0.1070 Uiso calc R 1.000
H H7 0.31960 0.77310 0.12190 0.0880 Uiso calc R 1.000
H H9 0.44480 0.79270 0.02290 0.0950 Uiso calc R 1.000
H H10 0.58390 0.75500 -0.03710 0.1010 Uiso calc R 1.000
H H11 0.68670 0.64890 0.01650 0.0870 Uiso calc R 1.000
H H12 0.63270 0.57860 0.11530 0.0670 Uiso calc R 1.000
H H15 0.50170 0.51280 0.13010 0.0520 Uiso calc R 1.000
H H18 0.61330 0.55910 0.45540 0.0820 Uiso calc R 1.000
H H19 0.73900 0.63880 0.59370 0.1000 Uiso calc R 1.000
H H20 0.94720 0.68130 0.62100 0.1070 Uiso calc R 1.000
H H21 1.03530 0.64230 0.51670 0.0940 Uiso calc R 1.000
H H24 1.03880 0.50150 0.26460 0.0960 Uiso calc R 1.000
H H25 0.96180 0.40930 0.15020 0.1020 Uiso calc R 1.000
H H26 0.75710 0.35470 0.10880 0.0930 Uiso calc R 1.000
H H27 0.62690 0.39500 0.18060 0.0730 Uiso calc R 1.000
H H31 0.37060 0.35740 0.27510 0.0600 Uiso calc R 1.000
H H33 -0.00770 0.33840 -0.01330 0.0800 Uiso calc R 1.000
H H34 0.02440 0.44130 -0.07170 0.0850 Uiso calc R 1.000
H H35 0.22910 0.50290 0.04130 0.0720 Uiso calc R 1.000

loop_
_atom_type_symbol
_atom_type_description
_atom_type_scat_dispersion_real
_atom_type_scat_dispersion_imag
_atom_type_scat_source
O O 0.0106 0.0060 'International Tables Vol C Tables 4.2.6.8 and 6.1.1.4'
N N 0.0061 0.0033 'International Tables Vol C Tables 4.2.6.8 and 6.1.1.4'
Br Br -0.2901 2.4595 'International Tables Vol C Tables 4.2.6.8 and 6.1.1.4'
H H 0.0000 0.0000 'International Tables Vol C Tables 4.2.6.8 and 6.1.1.4'
C C 0.0033 0.0016 'International Tables Vol C Tables 4.2.6.8 and 6.1.1.4'

loop_
_exptl_crystal_face_index_h
_exptl_crystal_face_index_k
_exptl_crystal_face_index_l
_exptl_crystal_face_perp_dist
-5 -23 -24 0.1714
4 23 28 0.1735
-15 -24 14 0.2780
-27 9 2 0.2930
6 9 -7 0.2737
9 -29 1 0.4154
-8 9 -5 0.3571
10 28 -17 0.3133
17 -4 -30 0.2429
10 -29 -6 0.3760
-30 5 29 0.4241
0 -17 13 0.3848
12 7 -25 0.2919
-1 30 8 0.3699
3 -28 -26 0.1909
-4 -4 21 0.2322
9 7 13 0.2603
-9 -14 23 0.2698
-3 -6 -10 0.2236
-3 -26 -5 0.3311
9 24 -11 0.3240
-15 1 1 0.2981
25 8 5 0.3774
-4 -2 1 0.2958
-8 -22 9 0.3450
-13 28 7 0.3560

loop_
_geom_angle_atom_site_label_1
_geom_angle_atom_site_label_2
_geom_angle_atom_site_label_3
_geom_angle_site_symmetry_1
_geom_angle_site_symmetry_2
_geom_angle_site_symmetry_3
_geom_angle
_geom_angle_publ_flag
C22 O1 C23 . . . 118.6(3) no
C15 N1 C29 . . . 95.5(2) no
C15 N1 C30 . . . 128.6(2) no
C29 N1 C30 . . . 131.2(2) no
C2 C1 C6 . . . 116.4(3) no
C2 C1 C14 . . . 125.3(3) no
C6 C1 C14 . . . 118.3(3) no
C1 C2 C3 . . . 122.0(3) no
C2 C3 C4 . . . 120.7(4) no
C3 C4 C5 . . . 119.9(5) no
C4 C5 C6 . . . 122.4(4) no
C1 C6 C5 . . . 118.7(3) no
C1 C6 C7 . . . 120.3(3) no
C5 C6 C7 . . . 121.1(3) no
C6 C7 C8 . . . 122.7(3) no
C7 C8 C9 . . . 122.6(3) no
C7 C8 C13 . . . 118.4(3) no
C9 C8 C13 . . . 118.9(3) no
C8 C9 C10 . . . 122.1(3) no
C9 C10 C11 . . . 119.6(4) no
C10 C11 C12 . . . 121.2(4) no
C11 C12 C13 . . . 121.9(3) no
C8 C13 C12 . . . 116.1(3) no
C8 C13 C14 . . . 120.0(3) no
C12 C13 C14 . . . 123.9(3) no
C1 C14 C13 . . . 120.2(2) no
C1 C14 C15 . . . 125.8(3) no
C13 C14 C15 . . . 114.0(3) no
N1 C15 C14 . . . 121.6(3) no
N1 C15 C16 . . . 86.68(19) no
C14 C15 C16 . . . 120.7(2) no
C15 C16 C17 . . . 118.7(2) no
C15 C16 C28 . . . 111.4(2) no
C15 C16 C29 . . . 84.5(2) no
C17 C16 C28 . . . 111.2(3) no
C17 C16 C29 . . . 116.8(2) no
C28 C16 C29 . . . 111.8(2) no
C16 C17 C18 . . . 122.1(3) no
C16 C17 C22 . . . 120.8(3) no
C18 C17 C22 . . . 117.2(3) no
C17 C18 C19 . . . 121.4(4) no
C18 C19 C20 . . . 119.6(5) no
C19 C20 C21 . . . 120.5(4) no
C20 C21 C22 . . . 119.7(4) no
O1 C22 C17 . . . 122.7(2) no
O1 C22 C21 . . . 115.7(3) no
C17 C22 C21 . . . 121.6(3) no
O1 C23 C24 . . . 116.6(3) no
O1 C23 C28 . . . 122.6(3) no
C24 C23 C28 . . . 120.9(3) no
C23 C24 C25 . . . 120.1(4) no
C24 C25 C26 . . . 120.8(4) no
C25 C26 C27 . . . 118.9(3) no
C26 C27 C28 . . . 121.7(4) no
C16 C28 C23 . . . 120.6(2) no
C16 C28 C27 . . . 121.8(3) no
C23 C28 C27 . . . 117.5(3) no
O2 C29 N1 . . . 131.5(3) no
O2 C29 C16 . . . 135.1(3) no
N1 C29 C16 . . . 93.3(2) no
N1 C30 C31 . . . 119.8(2) no
N1 C30 C35 . . . 119.6(3) no
C31 C30 C35 . . . 120.6(3) no
C30 C31 C32 . . . 118.6(3) no
Br1 C32 C31 . . . 118.5(2) no
Br1 C32 C33 . . . 119.5(3) no
C31 C32 C33 . . . 122.0(3) no
C32 C33 C34 . . . 118.7(3) no
C33 C34 C35 . . . 121.0(3) no
C30 C35 C34 . . . 119.1(3) no
C1 C2 H2 . . . 119.00 no
C3 C2 H2 . . . 119.00 no
C2 C3 H3 . . . 120.00 no
C4 C3 H3 . . . 120.00 no
C3 C4 H4 . . . 120.00 no
C5 C4 H4 . . . 120.00 no
C4 C5 H5 . . . 119.00 no
C6 C5 H5 . . . 119.00 no
C6 C7 H7 . . . 119.00 no
C8 C7 H7 . . . 119.00 no
C8 C9 H9 . . . 119.00 no
C10 C9 H9 . . . 119.00 no
C9 C10 H10 . . . 120.00 no
C11 C10 H10 . . . 120.00 no
C10 C11 H11 . . . 119.00 no
C12 C11 H11 . . . 119.00 no
C11 C12 H12 . . . 119.00 no
C13 C12 H12 . . . 119.00 no
N1 C15 H15 . . . 109.00 no
C14 C15 H15 . . . 109.00 no
C16 C15 H15 . . . 109.00 no
C17 C18 H18 . . . 119.00 no
C19 C18 H18 . . . 119.00 no
C18 C19 H19 . . . 120.00 no
C20 C19 H19 . . . 120.00 no
C19 C20 H20 . . . 120.00 no
C21 C20 H20 . . . 120.00 no
C20 C21 H21 . . . 120.00 no
C22 C21 H21 . . . 120.00 no
C23 C24 H24 . . . 120.00 no
C25 C24 H24 . . . 120.00 no
C24 C25 H25 . . . 120.00 no
C26 C25 H25 . . . 120.00 no
C25 C26 H26 . . . 121.00 no
C27 C26 H26 . . . 120.00 no
C26 C27 H27 . . . 119.00 no
C28 C27 H27 . . . 119.00 no
C30 C31 H31 . . . 121.00 no
C32 C31 H31 . . . 121.00 no
C32 C33 H33 . . . 121.00 no
C34 C33 H33 . . . 121.00 no
C33 C34 H34 . . . 119.00 no
C35 C34 H34 . . . 120.00 no
C30 C35 H35 . . . 120.00 no
C34 C35 H35 . . . 120.00 no

loop_
_geom_bond_atom_site_label_1
_geom_bond_atom_site_label_2
_geom_bond_site_symmetry_1
_geom_bond_site_symmetry_2
_geom_bond_distance
_geom_bond_publ_flag
Br1 C32 . . 1.895(3) no
O1 C22 . . 1.366(4) no
O1 C23 . . 1.374(4) no
O2 C29 . . 1.203(3) no
N1 C15 . . 1.473(4) no
N1 C29 . . 1.379(4) no
N1 C30 . . 1.408(4) no
C1 C2 . . 1.431(5) no
C1 C6 . . 1.448(4) no
C1 C14 . . 1.411(5) no
C2 C3 . . 1.364(6) no
C3 C4 . . 1.415(7) no
C4 C5 . . 1.326(7) no
C5 C6 . . 1.434(6) no
C6 C7 . . 1.374(5) no
C7 C8 . . 1.376(6) no
C8 C9 . . 1.427(5) no
C8 C13 . . 1.448(4) no
C9 C10 . . 1.330(7) no
C10 C11 . . 1.406(5) no
C11 C12 . . 1.356(5) no
C12 C13 . . 1.425(5) no
C13 C14 . . 1.415(4) no
C14 C15 . . 1.515(4) no
C15 C16 . . 1.609(4) no
C16 C17 . . 1.503(3) no
C16 C28 . . 1.504(5) no
C16 C29 . . 1.531(4) no
C17 C18 . . 1.386(5) no
C17 C22 . . 1.382(5) no
C18 C19 . . 1.393(5) no
C19 C20 . . 1.369(8) no
C20 C21 . . 1.358(7) no
C21 C22 . . 1.396(4) no
C23 C24 . . 1.380(6) no
C23 C28 . . 1.383(5) no
C24 C25 . . 1.365(5) no
C25 C26 . . 1.369(7) no
C26 C27 . . 1.379(6) no
C27 C28 . . 1.395(4) no
C30 C31 . . 1.386(4) no
C30 C35 . . 1.384(4) no
C31 C32 . . 1.381(5) no
C32 C33 . . 1.373(5) no
C33 C34 . . 1.376(5) no
C34 C35 . . 1.387(5) no
C2 H2 . . 0.9300 no
C3 H3 . . 0.9300 no
C4 H4 . . 0.9300 no
C5 H5 . . 0.9300 no
C7 H7 . . 0.9300 no
C9 H9 . . 0.9300 no
C10 H10 . . 0.9300 no
C11 H11 . . 0.9300 no
C12 H12 . . 0.9300 no
C15 H15 . . 0.9800 no
C18 H18 . . 0.9300 no
C19 H19 . . 0.9300 no
C20 H20 . . 0.9300 no
C21 H21 . . 0.9300 no
C24 H24 . . 0.9300 no
C25 H25 . . 0.9300 no
C26 H26 . . 0.9300 no
C27 H27 . . 0.9300 no
C31 H31 . . 0.9300 no
C33 H33 . . 0.9300 no
C34 H34 . . 0.9300 no
C35 H35 . . 0.9300 no

loop_
_geom_contact_atom_site_label_1
_geom_contact_atom_site_label_2
_geom_contact_distance
_geom_contact_site_symmetry_1
_geom_contact_site_symmetry_2
_geom_contact_publ_flag
Br1 C21 3.491(4) . 2_645 no
O2 C31 3.073(4) . . no
O2 H31 2.4600 . . no
O2 H7 2.7800 . 2_645 no
O2 H9 2.7700 . 2_645 no
O2 H3 2.8700 . 3_666 no
N1 C2 2.968(4) . . no
N1 C27 3.359(5) . . no
N1 H2 2.3000 . . no
N1 H27 2.8700 . . no
C1 C18 3.528(5) . . no
C2 N1 2.968(4) . . no
C2 C18 3.514(6) . . no
C2 C30 3.405(5) . . no
C4 C9 3.548(6) . 4_565 no
C9 C4 3.548(6) . 4_564 no
C12 C16 3.484(4) . . no
C12 C28 3.591(4) . . no
C14 C35 3.525(4) . . no
C14 C18 3.382(4) . . no
C16 C12 3.484(4) . . no
C18 C14 3.382(4) . . no
C18 C2 3.514(6) . . no
C18 C1 3.528(5) . . no
C19 C24 3.524(6) . 3_766 no
C20 C25 3.371(5) . 3_766 no
C20 C24 3.405(5) . 3_766 no
C21 C23 3.599(4) . 3_766 no
C21 Br1 3.491(4) . 2_655 no
C23 C21 3.599(4) . 3_766 no
C24 C20 3.405(5) . 3_766 no
C24 C19 3.524(6) . 3_766 no
C25 C20 3.371(5) . 3_766 no
C27 N1 3.359(5) . . no
C28 C12 3.591(4) . . no
C30 C2 3.405(5) . . no
C31 O2 3.073(4) . . no
C35 C14 3.525(4) . . no
C2 H18 2.8200 . . no
C3 H24 2.9200 . 1_455 no
C4 H9 2.9900 . 4_565 no
C5 H33 2.9600 . 3_565 no
C6 H33 3.0700 . 3_565 no
C8 H26 2.9000 . 3_665 no
C9 H31 3.0800 . 2_655 no
C11 H27 3.0700 . 3_665 no
C12 H15 2.5300 . . no
C13 H26 3.0400 . 3_665 no
C14 H35 2.9300 . . no
C15 H12 2.4900 . . no
C15 H27 3.0000 . . no
C15 H2 2.8400 . . no
C15 H35 2.7200 . . no
C16 H12 2.9100 . . no
C19 H10 3.0000 . 4_565 no
C23 H12 2.9200 . . no
C24 H34 3.0300 . 3_665 no
C25 H35 2.9900 . 3_665 no
C27 H15 2.7500 . . no
C28 H12 2.7500 . . no
C29 H27 2.6000 . . no
C29 H18 2.7300 . . no
C29 H31 2.7500 . . no
C29 H2 2.9600 . . no
C30 H2 2.7500 . . no
C30 H11 3.0500 . 3_665 no
C31 H19 3.1000 . 3_666 no
C32 H25 2.8700 . 1_455 no
C33 H11 3.0900 . 3_665 no
C33 H25 2.7100 . 1_455 no
C34 H11 2.9400 . 3_665 no
C35 H15 2.9700 . . no
C35 H11 2.9300 . 3_665 no
H2 N1 2.3000 . . no
H2 C15 2.8400 . . no
H2 C29 2.9600 . . no
H2 C30 2.7500 . . no
H2 H18 2.5200 . . no
H3 H24 2.4100 . 1_455 no
H3 O2 2.8700 . 3_666 no
H5 H7 2.4200 . . no
H7 H5 2.4200 . . no
H7 H9 2.4600 . . no
H7 O2 2.7800 . 2_655 no
H9 H7 2.4600 . . no
H9 O2 2.7700 . 2_655 no
H9 C4 2.9900 . 4_564 no
H10 C19 3.0000 . 4_564 no
H11 C30 3.0500 . 3_665 no
H11 C33 3.0900 . 3_665 no
H11 C34 2.9400 . 3_665 no
H11 C35 2.9300 . 3_665 no
H12 C15 2.4900 . . no
H12 C16 2.9100 . . no
H12 C23 2.9200 . . no
H12 C28 2.7500 . . no
H12 H15 2.0500 . . no
H15 C12 2.5300 . . no
H15 C27 2.7500 . . no
H15 C35 2.9700 . . no
H15 H12 2.0500 . . no
H15 H35 2.6000 . . no
H18 C2 2.8200 . . no
H18 C29 2.7300 . . no
H18 H2 2.5200 . . no
H19 C31 3.1000 . 3_666 no
H24 C3 2.9200 . 1_655 no
H24 H3 2.4100 . 1_655 no
H25 C32 2.8700 . 1_655 no
H25 C33 2.7100 . 1_655 no
H26 C8 2.9000 . 3_665 no
H26 C13 3.0400 . 3_665 no
H27 N1 2.8700 . . no
H27 C15 3.0000 . . no
H27 C29 2.6000 . . no
H27 C11 3.0700 . 3_665 no
H31 O2 2.4600 . . no
H31 C29 2.7500 . . no
H31 C9 3.0800 . 2_645 no
H33 C5 2.9600 . 3_565 no
H33 C6 3.0700 . 3_565 no
H34 C24 3.0300 . 3_665 no
H35 C14 2.9300 . . no
H35 C15 2.7200 . . no
H35 H15 2.6000 . . no
H35 C25 2.9900 . 3_665 no

loop_
_geom_hbond_atom_site_label_D
_geom_hbond_atom_site_label_H
_geom_hbond_atom_site_label_A
_geom_hbond_site_symmetry_A
_geom_hbond_distance_DH
_geom_hbond_distance_HA
_geom_hbond_distance_DA
_geom_hbond_angle_DHA
_geom_hbond_publ_flag
C2 H2 N1 . 0.93 2.30 2.968(4) 128 yes
C31 H31 O2 . 0.93 2.46 3.073(4) 123 yes
C11 H11 Cg2 3_665 0.93 2.75 3.653(5) 164 yes
C26 H26 Cg1 3_665 0.93 2.96 3.616(4) 129 yes

loop_
_geom_torsion_atom_site_label_1
_geom_torsion_atom_site_label_2
_geom_torsion_atom_site_label_3
_geom_torsion_atom_site_label_4
_geom_torsion_site_symmetry_1
_geom_torsion_site_symmetry_2
_geom_torsion_site_symmetry_3
_geom_torsion_site_symmetry_4
_geom_torsion
_geom_torsion_publ_flag
C23 O1 C22 C21 . . . . 166.8(3) no
C22 O1 C23 C24 . . . . -168.8(3) no
C22 O1 C23 C28 . . . . 11.5(4) no
C23 O1 C22 C17 . . . . -13.8(4) no
C29 N1 C30 C31 . . . . 13.3(5) no
C29 N1 C30 C35 . . . . -164.7(3) no
C29 N1 C15 C16 . . . . 0.4(2) no
C15 N1 C30 C35 . . . . -14.9(5) no
C30 N1 C15 C14 . . . . 78.4(3) no
C15 N1 C29 C16 . . . . -0.4(2) no
C30 N1 C15 C16 . . . . -157.3(3) no
C29 N1 C15 C14 . . . . -123.9(2) no
C30 N1 C29 C16 . . . . 156.3(3) no
C15 N1 C30 C31 . . . . 163.1(3) no
C15 N1 C29 O2 . . . . -177.8(3) no
C30 N1 C29 O2 . . . . -21.1(5) no
C2 C1 C14 C13 . . . . -175.7(3) no
C2 C1 C6 C7 . . . . 178.8(3) no
C6 C1 C14 C15 . . . . -175.1(3) no
C14 C1 C6 C5 . . . . 179.6(3) no
C2 C1 C6 C5 . . . . -1.5(5) no
C14 C1 C6 C7 . . . . -0.1(5) no
C14 C1 C2 C3 . . . . 179.0(3) no
C6 C1 C14 C13 . . . . 3.1(4) no
C6 C1 C2 C3 . . . . 0.2(5) no
C2 C1 C14 C15 . . . . 6.2(5) no
C1 C2 C3 C4 . . . . 1.6(6) no
C2 C3 C4 C5 . . . . -2.2(7) no
C3 C4 C5 C6 . . . . 0.9(7) no
C4 C5 C6 C1 . . . . 1.0(6) no
C4 C5 C6 C7 . . . . -179.3(4) no
C1 C6 C7 C8 . . . . -1.9(5) no
C5 C6 C7 C8 . . . . 178.4(4) no
C6 C7 C8 C13 . . . . 0.8(5) no
C6 C7 C8 C9 . . . . 178.9(3) no
C7 C8 C13 C14 . . . . 2.3(4) no
C7 C8 C9 C10 . . . . -179.1(4) no
C13 C8 C9 C10 . . . . -1.1(5) no
C9 C8 C13 C12 . . . . 3.7(4) no
C7 C8 C13 C12 . . . . -178.1(3) no
C9 C8 C13 C14 . . . . -175.9(3) no
C8 C9 C10 C11 . . . . -2.5(6) no
C9 C10 C11 C12 . . . . 3.3(6) no
C10 C11 C12 C13 . . . . -0.4(5) no
C11 C12 C13 C8 . . . . -3.1(4) no
C11 C12 C13 C14 . . . . 176.6(3) no
C12 C13 C14 C15 . . . . -5.5(4) no
C8 C13 C14 C15 . . . . 174.2(2) no
C12 C13 C14 C1 . . . . 176.2(3) no
C8 C13 C14 C1 . . . . -4.2(4) no
C1 C14 C15 N1 . . . . 11.7(4) no
C1 C14 C15 C16 . . . . -94.9(4) no
C13 C14 C15 C16 . . . . 86.9(3) no
C13 C14 C15 N1 . . . . -166.5(2) no
N1 C15 C16 C29 . . . . -0.37(19) no
C14 C15 C16 C17 . . . . 7.2(4) no
N1 C15 C16 C17 . . . . -118.0(3) no
N1 C15 C16 C28 . . . . 110.9(2) no
C14 C15 C16 C29 . . . . 124.8(3) no
C14 C15 C16 C28 . . . . -123.9(3) no
C29 C16 C28 C27 . . . . 33.9(3) no
C29 C16 C28 C23 . . . . -150.1(2) no
C15 C16 C28 C27 . . . . -58.7(3) no
C15 C16 C29 O2 . . . . 177.7(4) no
C15 C16 C28 C23 . . . . 117.3(3) no
C28 C16 C17 C18 . . . . -164.1(3) no
C28 C16 C17 C22 . . . . 15.6(3) no
C29 C16 C17 C18 . . . . -34.3(4) no
C29 C16 C17 C22 . . . . 145.5(3) no
C15 C16 C17 C18 . . . . 64.6(4) no
C17 C16 C28 C23 . . . . -17.7(3) no
C17 C16 C28 C27 . . . . 166.4(3) no
C15 C16 C29 N1 . . . . 0.4(2) no
C15 C16 C17 C22 . . . . -115.6(3) no
C28 C16 C29 N1 . . . . -110.5(2) no
C28 C16 C29 O2 . . . . 66.7(4) no
C17 C16 C29 O2 . . . . -62.8(5) no
C17 C16 C29 N1 . . . . 119.9(3) no
C16 C17 C22 C21 . . . . 178.7(3) no
C22 C17 C18 C19 . . . . 2.3(5) no
C18 C17 C22 O1 . . . . 179.0(3) no
C16 C17 C18 C19 . . . . -178.0(3) no
C18 C17 C22 C21 . . . . -1.6(4) no
C16 C17 C22 O1 . . . . -0.7(4) no
C17 C18 C19 C20 . . . . -0.8(5) no
C18 C19 C20 C21 . . . . -1.4(6) no
C19 C20 C21 C22 . . . . 2.1(5) no
C20 C21 C22 C17 . . . . -0.6(5) no
C20 C21 C22 O1 . . . . 178.9(3) no
O1 C23 C24 C25 . . . . 179.8(3) no
C28 C23 C24 C25 . . . . -0.5(5) no
O1 C23 C28 C16 . . . . 5.1(4) no
C24 C23 C28 C16 . . . . -174.6(3) no
C24 C23 C28 C27 . . . . 1.5(4) no
O1 C23 C28 C27 . . . . -178.8(3) no
C23 C24 C25 C26 . . . . -0.7(6) no
C24 C25 C26 C27 . . . . 0.8(6) no
C25 C26 C27 C28 . . . . 0.3(5) no
C26 C27 C28 C16 . . . . 174.7(3) no
C26 C27 C28 C23 . . . . -1.4(5) no
N1 C30 C31 C32 . . . . -176.6(3) no
C35 C30 C31 C32 . . . . 1.3(5) no
N1 C30 C35 C34 . . . . 176.0(3) no
C31 C30 C35 C34 . . . . -1.9(5) no
C30 C31 C32 Br1 . . . . -178.2(3) no
C30 C31 C32 C33 . . . . 0.5(5) no
Br1 C32 C33 C34 . . . . 177.0(3) no
C31 C32 C33 C34 . . . . -1.7(6) no
C32 C33 C34 C35 . . . . 1.1(6) no
C33 C34 C35 C30 . . . . 0.7(5) no
